data_2241283
loop_
_publ_author_name
'Reed, Carly R.'
'Brennessel, William W.'

_publ_section_title
;
 The crystal structures of
 tetrakis(\m-<i>n</i>-butyrato-\k^2^<i>O</i>:<i>O</i>')bis[bromidorhenium(III)]
 and
 tetrakis(\m-<i>n</i>-butyrato-\k^2^<i>O</i>:<i>O</i>')bis[chloridorhenium(III)]
 acetonitrile disolvate
;
_journal_coeditor_code PJ2025
_journal_issue 12
_journal_name_full 'Acta Crystallographica Section E'
_journal_page_first 1480
_journal_page_last 1484
_journal_paper_doi 10.1107/S2056989015020563
_journal_volume 71
_journal_year 2015
_chemical_formula_iupac '[Re2 (C4 H7 O2)4 Cl2], 2C2 H3 N'
_chemical_formula_moiety 'C16 H28 Cl2 O8 Re2, 2(C2 H3 N)'
_chemical_formula_sum 'C20 H34 Cl2 N2 O8 Re2'
_chemical_formula_weight 873.79
_chemical_name_common brocr02
_chemical_name_systematic Tetrakis(\m-<i>n</i>-butyrato-\k^2^<i>O</i>:<i>O</i>')bis[chloridorhenium(III)]
_space_group_crystal_system monoclinic
_space_group_IT_number 14
_space_group_name_Hall '-P 2ybc'
_space_group_name_H-M_alt 'P 1 21/c 1'
_symmetry_space_group_name_Hall '-P 2ybc'
_symmetry_space_group_name_H-M 'P 1 21/c 1'
_atom_sites_solution_hydrogens geom
_atom_sites_solution_primary direct
_atom_sites_solution_secondary difmap
_audit_creation_method SHELXL-2014/7
_cell_angle_alpha 90
_cell_angle_beta 105.830(3)
_cell_angle_gamma 90
_cell_formula_units_Z 2
_cell_length_a 8.5589(13)
_cell_length_b 17.097(3)
_cell_length_c 10.0494(15)
_cell_measurement_reflns_used 3912
_cell_measurement_temperature 100.0(5)
_cell_measurement_theta_max 38.31
_cell_measurement_theta_min 2.38
_cell_volume 1414.8(4)
_computing_cell_refinement
;
SAINT (Bruker, 2014)
;
_computing_data_collection
;
APEX2 (Bruker, 2014)
;
_computing_data_reduction
;
SAINT (Bruker, 2014)
;
_computing_molecular_graphics
;
SHELXTL (Sheldrick, 2008)
;
_computing_publication_material
;
SHELXTL (Sheldrick, 2008)
;
_computing_structure_refinement
;
SHELXL2014 (Sheldrick, 2015)
;
_computing_structure_solution
;
SIR2011 (Burla <i>et al.</i>,  2012)
;
_diffrn_ambient_temperature 100.0(5)
_diffrn_measured_fraction_theta_full 0.991
_diffrn_measured_fraction_theta_max 0.971
_diffrn_measurement_device_type 'Bruker SMART APEXII CCD platform'
_diffrn_measurement_method '\w scans'
_diffrn_radiation_type MoK\a
_diffrn_radiation_wavelength 0.71073
_diffrn_reflns_av_R_equivalents 0.0377
_diffrn_reflns_limit_h_max 14
_diffrn_reflns_limit_h_min -14
_diffrn_reflns_limit_k_max 29
_diffrn_reflns_limit_k_min -29
_diffrn_reflns_limit_l_max 17
_diffrn_reflns_limit_l_min -17
_diffrn_reflns_number 51215
_diffrn_reflns_theta_full 37.785
_diffrn_reflns_theta_max 38.531
_diffrn_reflns_theta_min 2.420
_exptl_absorpt_coefficient_mu 8.779
_exptl_absorpt_correction_T_max 0.4404
_exptl_absorpt_correction_T_min 0.1867
_exptl_absorpt_correction_type multi-scan
_exptl_absorpt_process_details
;
(SADABS; Sheldrick, 2014)
;
_exptl_crystal_colour orange
_exptl_crystal_density_diffrn 2.051
_exptl_crystal_description plate
_exptl_crystal_F_000 832
_exptl_crystal_size_max 0.36
_exptl_crystal_size_mid 0.34
_exptl_crystal_size_min 0.12
_refine_diff_density_max 1.422
_refine_diff_density_min -1.607
_refine_ls_extinction_method none
_refine_ls_goodness_of_fit_ref 1.151
_refine_ls_hydrogen_treatment constr
_refine_ls_matrix_type full
_refine_ls_number_parameters 157
_refine_ls_number_reflns 7730
_refine_ls_number_restraints 0
_refine_ls_restrained_S_all 1.151
_refine_ls_R_factor_all 0.0272
_refine_ls_R_factor_gt 0.0210
_refine_ls_shift/su_max 0.002
_refine_ls_shift/su_mean 0.000
_refine_ls_structure_factor_coef Fsqd
_refine_ls_weighting_details 'w=1/[\s^2^(Fo^2^)+(0.0071P)^2^+1.4405P] where P=(Fo^2^+2Fc^2^)/3'
_refine_ls_weighting_scheme calc
_refine_ls_wR_factor_gt 0.0387
_refine_ls_wR_factor_ref 0.0400
_reflns_number_gt 6874
_reflns_number_total 7730
_reflns_threshold_expression 'I > 2\s(I)'
_cod_data_source_file pj2025sup1.cif
_cod_data_source_block 2
_cod_database_code 2241283
_shelx_space_group_comment
;
The symmetry employed for this shelxl refinement is uniquely defined
by the following loop, which should always be used as a source of
symmetry information in preference to the above space-group names.
They are only intended as comments.
;
_shelx_estimated_absorpt_t_min 0.144
_shelx_estimated_absorpt_t_max 0.419

loop_
_space_group_symop_operation_xyz
'x, y, z'
'-x, y+1/2, -z+1/2'
'-x, -y, -z'
'x, -y-1/2, z-1/2'

loop_
_atom_site_type_symbol
_atom_site_label
_atom_site_fract_x
_atom_site_fract_y
_atom_site_fract_z
_atom_site_U_iso_or_equiv
_atom_site_adp_type
_atom_site_calc_flag
_atom_site_occupancy
Re Re1 0.03406(2) 0.02939(2) 0.41289(2) 0.00845(2) Uani d 1
Cl Cl1 0.11816(5) 0.09708(2) 0.22230(4) 0.01465(7) Uani d 1
O O1 0.11825(15) 0.12189(7) 0.53706(12) 0.0114(2) Uani d 1
O O2 0.05072(15) 0.06310(7) 0.71113(12) 0.0116(2) Uani d 1
O O3 0.18769(15) -0.08019(7) 0.64715(13) 0.0119(2) Uani d 1
O O4 0.25576(15) -0.02169(7) 0.47284(13) 0.0125(2) Uani d 1
C C1 0.1121(2) 0.12144(9) 0.66290(17) 0.0110(3) Uani d 1
C C2 0.1786(2) 0.18996(10) 0.75268(19) 0.0155(3) Uani d 1
H H2A 0.1391 0.2384 0.7004 0.019 Uiso calc 1
H H2B 0.2984 0.1894 0.7726 0.019 Uiso calc 1
C C3 0.1342(3) 0.19286(11) 0.88930(19) 0.0190(3) Uani d 1
H H3A 0.1606 0.1419 0.9367 0.023 Uiso calc 1
H H3B 0.2011 0.2333 0.9491 0.023 Uiso calc 1
C C4 -0.0440(3) 0.21089(13) 0.8716(3) 0.0272(4) Uani d 1
H H4A -0.0650 0.2134 0.9626 0.041 Uiso calc 1
H H4B -0.1109 0.1697 0.8162 0.041 Uiso calc 1
H H4C -0.0711 0.2613 0.8244 0.041 Uiso calc 1
C C5 0.2915(2) -0.06622(10) 0.57910(18) 0.0128(3) Uani d 1
C C6 0.4563(2) -0.10219(12) 0.6230(2) 0.0185(3) Uani d 1
H H6A 0.4641 -0.1352 0.7055 0.022 Uiso calc 1
H H6B 0.5385 -0.0602 0.6497 0.022 Uiso calc 1
C C7 0.4947(2) -0.15213(12) 0.5097(2) 0.0226(4) Uani d 1
H H7A 0.4768 -0.1204 0.4245 0.027 Uiso calc 1
H H7B 0.6109 -0.1670 0.5391 0.027 Uiso calc 1
C C8 0.3925(3) -0.22572(15) 0.4773(3) 0.0392(6) Uani d 1
H H8A 0.4236 -0.2555 0.4053 0.059 Uiso calc 1
H H8B 0.2775 -0.2114 0.4447 0.059 Uiso calc 1
H H8C 0.4104 -0.2577 0.5610 0.059 Uiso calc 1
N N1 0.4670(3) 0.05726(13) 0.8138(2) 0.0299(4) Uani d 1
C C9 0.5906(3) 0.05264(13) 0.8933(2) 0.0221(4) Uani d 1
C C10 0.7485(3) 0.04674(14) 0.9950(2) 0.0255(4) Uani d 1
H H10A 0.7727 0.0959 1.0466 0.038 Uiso calc 1
H H10B 0.8324 0.0365 0.9475 0.038 Uiso calc 1
H H10C 0.7465 0.0038 1.0591 0.038 Uiso calc 1

loop_
_atom_site_aniso_label
_atom_site_aniso_U_11
_atom_site_aniso_U_22
_atom_site_aniso_U_33
_atom_site_aniso_U_12
_atom_site_aniso_U_13
_atom_site_aniso_U_23
Re1 0.00949(2) 0.00778(2) 0.00844(2) -0.00046(2) 0.00305(2) 0.00032(2)
Cl1 0.01616(16) 0.01644(16) 0.01207(15) -0.00189(13) 0.00506(13) 0.00287(13)
O1 0.0142(5) 0.0097(5) 0.0105(5) -0.0014(4) 0.0037(4) -0.0004(4)
O2 0.0149(5) 0.0103(5) 0.0097(5) -0.0016(4) 0.0035(4) -0.0003(4)
O3 0.0118(5) 0.0115(5) 0.0122(5) 0.0009(4) 0.0032(4) 0.0012(4)
O4 0.0112(5) 0.0129(5) 0.0140(5) 0.0013(4) 0.0048(4) 0.0016(4)
C1 0.0118(6) 0.0094(6) 0.0117(6) -0.0007(5) 0.0031(5) -0.0006(5)
C2 0.0198(8) 0.0115(6) 0.0151(7) -0.0042(6) 0.0049(6) -0.0036(6)
C3 0.0290(9) 0.0148(7) 0.0136(7) -0.0054(7) 0.0067(7) -0.0046(6)
C4 0.0316(11) 0.0234(9) 0.0325(11) -0.0057(8) 0.0185(9) -0.0097(8)
C5 0.0118(6) 0.0123(6) 0.0136(7) 0.0008(5) 0.0022(5) 0.0002(5)
C6 0.0114(7) 0.0213(8) 0.0217(8) 0.0047(6) 0.0027(6) 0.0018(7)
C7 0.0172(8) 0.0225(9) 0.0296(10) 0.0056(7) 0.0092(7) 0.0004(8)
C8 0.0315(12) 0.0256(11) 0.0572(18) 0.0014(9) 0.0066(12) -0.0116(11)
N1 0.0290(10) 0.0304(10) 0.0270(9) 0.0018(8) 0.0018(8) 0.0006(8)
C9 0.0257(9) 0.0199(8) 0.0200(8) -0.0010(7) 0.0050(7) 0.0002(7)
C10 0.0235(9) 0.0288(10) 0.0210(9) -0.0006(8) 0.0005(8) 0.0001(8)

loop_
_atom_type_symbol
_atom_type_description
_atom_type_scat_dispersion_real
_atom_type_scat_dispersion_imag
_atom_type_scat_source
C C 0.0033 0.0016 'International Tables Vol C Tables 4.2.6.8 and 6.1.1.4'
H H 0.0000 0.0000 'International Tables Vol C Tables 4.2.6.8 and 6.1.1.4'
N N 0.0061 0.0033 'International Tables Vol C Tables 4.2.6.8 and 6.1.1.4'
O O 0.0106 0.0060 'International Tables Vol C Tables 4.2.6.8 and 6.1.1.4'
Cl Cl 0.1484 0.1585 'International Tables Vol C Tables 4.2.6.8 and 6.1.1.4'
Re Re -1.0185 7.2310 'International Tables Vol C Tables 4.2.6.8 and 6.1.1.4'

loop_
_geom_angle_atom_site_label_1
_geom_angle_atom_site_label_2
_geom_angle_atom_site_label_3
_geom_angle_site_symmetry_1
_geom_angle_site_symmetry_3
_geom_angle
_geom_angle_publ_flag
O1 Re1 O2 . 3_556 179.84(5) ?
O1 Re1 O3 . 3_556 89.75(5) y
O2 Re1 O3 3_556 3_556 90.13(5) y
O1 Re1 O4 . . 90.37(5) y
O2 Re1 O4 3_556 . 89.75(5) y
O3 Re1 O4 3_556 . 179.87(5) ?
O1 Re1 Re1 . 3_556 89.63(4) ?
O2 Re1 Re1 3_556 3_556 90.27(4) ?
O3 Re1 Re1 3_556 3_556 90.15(4) ?
O4 Re1 Re1 . 3_556 89.80(4) ?
O1 Re1 Cl1 . . 88.98(4) ?
O2 Re1 Cl1 3_556 . 91.13(4) ?
O3 Re1 Cl1 3_556 . 90.89(4) ?
O4 Re1 Cl1 . . 89.16(4) ?
Re1 Re1 Cl1 3_556 . 178.254(11) y
C1 O1 Re1 . . 120.09(10) ?
C1 O2 Re1 . 3_556 119.38(11) ?
C5 O3 Re1 . 3_556 119.40(11) ?
C5 O4 Re1 . . 119.78(11) ?
O1 C1 O2 . . 120.63(15) ?
O1 C1 C2 . . 118.72(15) ?
O2 C1 C2 . . 120.64(15) ?
C1 C2 C3 . . 115.01(15) ?
C1 C2 H2A . . 108.5 ?
C3 C2 H2A . . 108.5 ?
C1 C2 H2B . . 108.5 ?
C3 C2 H2B . . 108.5 ?
H2A C2 H2B . . 107.5 ?
C4 C3 C2 . . 113.00(17) ?
C4 C3 H3A . . 109.0 ?
C2 C3 H3A . . 109.0 ?
C4 C3 H3B . . 109.0 ?
C2 C3 H3B . . 109.0 ?
H3A C3 H3B . . 107.8 ?
C3 C4 H4A . . 109.5 ?
C3 C4 H4B . . 109.5 ?
H4A C4 H4B . . 109.5 ?
C3 C4 H4C . . 109.5 ?
H4A C4 H4C . . 109.5 ?
H4B C4 H4C . . 109.5 ?
O4 C5 O3 . . 120.86(15) ?
O4 C5 C6 . . 118.98(16) ?
O3 C5 C6 . . 120.16(16) ?
C5 C6 C7 . . 112.87(16) ?
C5 C6 H6A . . 109.0 ?
C7 C6 H6A . . 109.0 ?
C5 C6 H6B . . 109.0 ?
C7 C6 H6B . . 109.0 ?
H6A C6 H6B . . 107.8 ?
C8 C7 C6 . . 113.24(19) ?
C8 C7 H7A . . 108.9 ?
C6 C7 H7A . . 108.9 ?
C8 C7 H7B . . 108.9 ?
C6 C7 H7B . . 108.9 ?
H7A C7 H7B . . 107.7 ?
C7 C8 H8A . . 109.5 ?
C7 C8 H8B . . 109.5 ?
H8A C8 H8B . . 109.5 ?
C7 C8 H8C . . 109.5 ?
H8A C8 H8C . . 109.5 ?
H8B C8 H8C . . 109.5 ?
N1 C9 C10 . . 180.0(3) ?
C9 C10 H10A . . 109.5 ?
C9 C10 H10B . . 109.5 ?
H10A C10 H10B . . 109.5 ?
C9 C10 H10C . . 109.5 ?
H10A C10 H10C . . 109.5 ?
H10B C10 H10C . . 109.5 ?

loop_
_geom_bond_atom_site_label_1
_geom_bond_atom_site_label_2
_geom_bond_site_symmetry_2
_geom_bond_distance
_geom_bond_publ_flag
Re1 O1 . 2.0216(12) y
Re1 O2 3_556 2.0217(12) y
Re1 O3 3_556 2.0238(12) y
Re1 O4 . 2.0255(12) y
Re1 Re1 3_556 2.2299(3) y
Re1 Cl1 . 2.5056(5) y
O1 C1 . 1.280(2) ?
O2 C1 . 1.282(2) ?
O2 Re1 3_556 2.0217(12) ?
O3 C5 . 1.283(2) ?
O3 Re1 3_556 2.0238(12) ?
O4 C5 . 1.279(2) ?
C1 C2 . 1.493(2) ?
C2 C3 . 1.522(3) ?
C2 H2A . 0.9900 ?
C2 H2B . 0.9900 ?
C3 C4 . 1.518(3) ?
C3 H3A . 0.9900 ?
C3 H3B . 0.9900 ?
C4 H4A . 0.9800 ?
C4 H4B . 0.9800 ?
C4 H4C . 0.9800 ?
C5 C6 . 1.490(2) ?
C6 C7 . 1.529(3) ?
C6 H6A . 0.9900 ?
C6 H6B . 0.9900 ?
C7 C8 . 1.516(3) ?
C7 H7A . 0.9900 ?
C7 H7B . 0.9900 ?
C8 H8A . 0.9800 ?
C8 H8B . 0.9800 ?
C8 H8C . 0.9800 ?
N1 C9 . 1.141(3) ?
C9 C10 . 1.459(3) ?
C10 H10A . 0.9800 ?
C10 H10B . 0.9800 ?
C10 H10C . 0.9800 ?

loop_
_geom_torsion_atom_site_label_1
_geom_torsion_atom_site_label_2
_geom_torsion_atom_site_label_3
_geom_torsion_atom_site_label_4
_geom_torsion_site_symmetry_1
_geom_torsion
_geom_torsion_publ_flag
Re1 O1 C1 O2 . -1.0(2) ?
Re1 O1 C1 C2 . 178.70(12) ?
Re1 O2 C1 O1 3_556 0.8(2) ?
Re1 O2 C1 C2 3_556 -178.84(12) ?
O1 C1 C2 C3 . 167.38(16) ?
O2 C1 C2 C3 . -12.9(2) ?
C1 C2 C3 C4 . -70.2(2) y
Re1 O4 C5 O3 . 1.2(2) ?
Re1 O4 C5 C6 . -178.97(12) ?
Re1 O3 C5 O4 3_556 -1.1(2) ?
Re1 O3 C5 C6 3_556 179.11(12) ?
O4 C5 C6 C7 . -58.1(2) ?
O3 C5 C6 C7 . 121.71(19) ?
C5 C6 C7 C8 . -67.9(2) y

_cod_database_fobs_code 2241283
